data_4084464
loop_
_publ_author_name
'Rightmire, Nicholas R.'
'Hanusa, Timothy P.'
'Rheingold, Arnold L.'

_publ_section_title
;
 Mechanochemical Synthesis of [1,3-(SiMe3)2C3H3]3(Al,Sc), a Base-Free
 Tris(allyl)aluminum Complex and Its Scandium Analogue
;
_journal_issue 21
_journal_name_full Organometallics
_journal_page_first 5952
_journal_paper_doi 10.1021/om5009204
_journal_volume 33
_journal_year 2014
_chemical_formula_sum 'C27 H63 Al Si6'
_chemical_formula_weight 583.29
_chemical_name_systematic
; 
 ? 
;
_space_group_crystal_system triclinic
_space_group_IT_number 2
_space_group_name_Hall '-P 1'
_space_group_name_H-M_alt 'P -1'
_symmetry_space_group_name_Hall '-P 1'
_symmetry_space_group_name_H-M 'P -1'
_atom_sites_solution_hydrogens geom
_audit_creation_method SHELXL-2013
_cell_angle_alpha 76.9090(14)
_cell_angle_beta 87.3960(15)
_cell_angle_gamma 81.8680(15)
_cell_formula_units_Z 2
_cell_length_a 10.2630(4)
_cell_length_b 12.7306(5)
_cell_length_c 15.8391(6)
_cell_measurement_reflns_used 4116
_cell_measurement_temperature 100(2)
_cell_measurement_theta_max 28.25
_cell_measurement_theta_min 2.34
_cell_volume 1995.20(13)
_computing_cell_refinement 'Bruker SAINT'
_computing_data_collection 'Bruker APEX2'
_computing_data_reduction 'Bruker SAINT'
_computing_molecular_graphics 'Bruker SHELXTL'
_computing_publication_material 'Bruker SHELXTL'
_computing_structure_refinement 'SHELXL-2013 (Sheldrick, 2013)'
_computing_structure_solution 'SHELXS-97 (Sheldrick 2008)'
_diffrn_ambient_temperature 100(2)
_diffrn_measured_fraction_theta_full 0.951
_diffrn_measured_fraction_theta_max 0.917
_diffrn_measurement_device_type 'Bruker APEX-II CCD'
_diffrn_measurement_method '\f and \w scans'
_diffrn_radiation_type MoK\a
_diffrn_radiation_wavelength 0.71073
_diffrn_reflns_av_R_equivalents 0.0197
_diffrn_reflns_av_unetI/netI 0.0509
_diffrn_reflns_Laue_measured_fraction_full 0.951
_diffrn_reflns_Laue_measured_fraction_max 0.917
_diffrn_reflns_limit_h_max 13
_diffrn_reflns_limit_h_min -13
_diffrn_reflns_limit_k_max 16
_diffrn_reflns_limit_k_min -14
_diffrn_reflns_limit_l_max 21
_diffrn_reflns_limit_l_min -15
_diffrn_reflns_number 12686
_diffrn_reflns_point_group_measured_fraction_full 0.951
_diffrn_reflns_point_group_measured_fraction_max 0.917
_diffrn_reflns_theta_full 25.000
_diffrn_reflns_theta_max 28.304
_diffrn_reflns_theta_min 2.005
_exptl_absorpt_coefficient_mu 0.244
_exptl_absorpt_correction_T_max 0.955
_exptl_absorpt_correction_T_min 0.888
_exptl_absorpt_correction_type multi-scan
_exptl_absorpt_process_details SADABS
_exptl_crystal_colour colourless
_exptl_crystal_density_diffrn 0.971
_exptl_crystal_description plate
_exptl_crystal_F_000 644
_exptl_crystal_size_max 0.290
_exptl_crystal_size_mid 0.240
_exptl_crystal_size_min 0.100
_refine_diff_density_max 0.791
_refine_diff_density_min -0.297
_refine_diff_density_rms 0.060
_refine_ls_extinction_method none
_refine_ls_goodness_of_fit_ref 1.014
_refine_ls_hydrogen_treatment constr
_refine_ls_matrix_type full
_refine_ls_number_parameters 325
_refine_ls_number_reflns 9092
_refine_ls_number_restraints 0
_refine_ls_restrained_S_all 1.014
_refine_ls_R_factor_all 0.0657
_refine_ls_R_factor_gt 0.0438
_refine_ls_shift/su_max 0.001
_refine_ls_shift/su_mean 0.000
_refine_ls_structure_factor_coef Fsqd
_refine_ls_weighting_details 'w=1/[\s^2^(Fo^2^)+(0.0540P)^2^+0.4000P] where P=(Fo^2^+2Fc^2^)/3'
_refine_ls_weighting_scheme calc
_refine_ls_wR_factor_gt 0.1004
_refine_ls_wR_factor_ref 0.1115
_reflns_Friedel_coverage 0.000
_reflns_number_gt 6906
_reflns_number_total 9092
_reflns_threshold_expression 'I > 2\s(I)'
_cod_data_source_file om5009204_si_003.cif
_cod_data_source_block vand92
_cod_depositor_comments 'Adding full bibliography for 4084464--4084465.cif.'
_cod_database_code 4084464
_shelx_space_group_comment
; 
The symmetry employed for this shelxl refinement is uniquely defined 
by the following loop, which should always be used as a source of 
symmetry information in preference to the above space-group names. 
They are only intended as comments. 
;
_shelx_estimated_absorpt_t_min 0.932
_shelx_estimated_absorpt_t_max 0.976

loop_
_space_group_symop_operation_xyz
'x, y, z'
'-x, -y, -z'

loop_
_atom_site_label
_atom_site_type_symbol
_atom_site_fract_x
_atom_site_fract_y
_atom_site_fract_z
_atom_site_U_iso_or_equiv
_atom_site_adp_type
_atom_site_occupancy
_atom_site_site_symmetry_order
_atom_site_calc_flag
_atom_site_refinement_flags_posn
_atom_site_refinement_flags_adp
Al1 Al 0.39772(5) 0.75550(4) 0.73508(3) 0.01509(12) Uani 1 1 d . .
Si1 Si 0.65646(5) 0.36413(4) 0.83503(3) 0.02186(13) Uani 1 1 d . .
Si2 Si 0.18655(5) 0.61448(4) 0.85842(3) 0.01728(12) Uani 1 1 d . .
Si3 Si 0.18319(6) 1.11011(4) 0.83766(4) 0.02640(14) Uani 1 1 d . .
Si4 Si 0.64665(5) 0.85325(4) 0.79492(3) 0.02144(13) Uani 1 1 d . .
Si5 Si 0.73508(5) 0.62406(4) 0.50916(3) 0.02135(13) Uani 1 1 d . .
Si6 Si 0.24259(5) 0.84186(4) 0.55088(3) 0.02034(12) Uani 1 1 d . .
C1 C 0.55046(19) 0.48308(16) 0.86217(12) 0.0240(4) Uani 1 1 d . .
H1A H 0.5719 0.5052 0.9126 0.029 Uiso 1 1 calc R U
C2 C 0.44723(18) 0.54017(15) 0.81742(12) 0.0207(4) Uani 1 1 d . .
H2A H 0.4246 0.5153 0.7685 0.025 Uiso 1 1 calc R U
C3 C 0.36156(18) 0.63995(14) 0.83509(11) 0.0177(4) Uani 1 1 d . .
H3A H 0.3959 0.6570 0.8878 0.021 Uiso 1 1 calc R U
C4 C 0.6071(2) 0.33616(17) 0.73145(13) 0.0307(5) Uani 1 1 d . .
H4A H 0.6134 0.4002 0.6844 0.046 Uiso 1 1 calc R U
H4B H 0.5163 0.3198 0.7368 0.046 Uiso 1 1 calc R U
H4C H 0.6658 0.2738 0.7187 0.046 Uiso 1 1 calc R U
C5 C 0.8302(2) 0.39405(18) 0.82648(15) 0.0344(5) Uani 1 1 d . .
H5A H 0.8336 0.4674 0.7909 0.052 Uiso 1 1 calc R U
H5B H 0.8851 0.3409 0.7995 0.052 Uiso 1 1 calc R U
H5C H 0.8629 0.3896 0.8845 0.052 Uiso 1 1 calc R U
C6 C 0.6447(2) 0.23969(17) 0.92242(13) 0.0319(5) Uani 1 1 d . .
H6A H 0.7095 0.1799 0.9111 0.048 Uiso 1 1 calc R U
H6B H 0.5560 0.2192 0.9234 0.048 Uiso 1 1 calc R U
H6C H 0.6624 0.2547 0.9785 0.048 Uiso 1 1 calc R U
C7 C 0.11320(19) 0.58356(16) 0.76238(12) 0.0238(4) Uani 1 1 d . .
H7A H 0.1126 0.6463 0.7133 0.036 Uiso 1 1 calc R U
H7B H 0.0228 0.5683 0.7765 0.036 Uiso 1 1 calc R U
H7C H 0.1658 0.5199 0.7470 0.036 Uiso 1 1 calc R U
C8 C 0.0883(2) 0.73707(16) 0.88774(14) 0.0293(5) Uani 1 1 d . .
H8A H 0.1280 0.7533 0.9376 0.044 Uiso 1 1 calc R U
H8B H -0.0022 0.7226 0.9026 0.044 Uiso 1 1 calc R U
H8C H 0.0876 0.7995 0.8384 0.044 Uiso 1 1 calc R U
C9 C 0.1838(2) 0.49366(16) 0.95017(13) 0.0274(4) Uani 1 1 d . .
H9A H 0.2467 0.4331 0.9381 0.041 Uiso 1 1 calc R U
H9B H 0.0952 0.4724 0.9569 0.041 Uiso 1 1 calc R U
H9C H 0.2083 0.5119 1.0037 0.041 Uiso 1 1 calc R U
C10 C 0.3072(2) 1.03858(15) 0.77431(13) 0.0256(4) Uani 1 1 d . .
H10A H 0.3204 1.0745 0.7157 0.031 Uiso 1 1 calc R U
C11 C 0.38019(19) 0.94207(14) 0.80170(12) 0.0194(4) Uani 1 1 d . .
H11A H 0.3697 0.9076 0.8610 0.023 Uiso 1 1 calc R U
C12 C 0.47653(18) 0.88214(14) 0.74969(12) 0.0186(4) Uani 1 1 d . .
H12A H 0.4819 0.9308 0.6908 0.022 Uiso 1 1 calc R U
C13 C 0.1837(3) 1.0373(2) 0.95345(16) 0.0493(7) Uani 1 1 d . .
H13A H 0.1581 0.9648 0.9583 0.074 Uiso 1 1 calc R U
H13B H 0.1210 1.0786 0.9864 0.074 Uiso 1 1 calc R U
H13C H 0.2721 1.0300 0.9767 0.074 Uiso 1 1 calc R U
C14 C 0.0182(2) 1.1151(2) 0.7915(2) 0.0540(7) Uani 1 1 d . .
H14A H 0.0042 1.0416 0.7881 0.081 Uiso 1 1 calc R U
H14B H 0.0134 1.1626 0.7334 0.081 Uiso 1 1 calc R U
H14C H -0.0500 1.1437 0.8289 0.081 Uiso 1 1 calc R U
C15 C 0.2189(2) 1.25199(17) 0.82868(17) 0.0388(6) Uani 1 1 d . .
H15A H 0.1495 1.2912 0.8588 0.058 Uiso 1 1 calc R U
H15B H 0.2219 1.2892 0.7674 0.058 Uiso 1 1 calc R U
H15C H 0.3040 1.2500 0.8551 0.058 Uiso 1 1 calc R U
C16 C 0.7126(3) 0.9845(2) 0.78439(17) 0.0452(6) Uani 1 1 d . .
H16A H 0.7968 0.9713 0.8144 0.068 Uiso 1 1 calc R U
H16B H 0.6499 1.0341 0.8103 0.068 Uiso 1 1 calc R U
H16C H 0.7259 1.0172 0.7229 0.068 Uiso 1 1 calc R U
C17 C 0.7536(2) 0.7652(2) 0.73306(15) 0.0412(6) Uani 1 1 d . .
H17A H 0.8451 0.7580 0.7512 0.062 Uiso 1 1 calc R U
H17B H 0.7474 0.7982 0.6709 0.062 Uiso 1 1 calc R U
H17C H 0.7247 0.6931 0.7445 0.062 Uiso 1 1 calc R U
C18 C 0.6455(2) 0.78356(19) 0.91163(14) 0.0349(5) Uani 1 1 d . .
H18A H 0.6087 0.7151 0.9184 0.052 Uiso 1 1 calc R U
H18B H 0.5914 0.8306 0.9446 0.052 Uiso 1 1 calc R U
H18C H 0.7357 0.7682 0.9333 0.052 Uiso 1 1 calc R U
C19 C 0.57150(18) 0.63368(15) 0.56366(12) 0.0207(4) Uani 1 1 d . .
H19A H 0.5356 0.5677 0.5847 0.025 Uiso 1 1 calc R U
C20 C 0.49954(18) 0.72500(15) 0.57602(11) 0.0186(4) Uani 1 1 d . .
H20A H 0.5373 0.7902 0.5555 0.022 Uiso 1 1 calc R U
C21 C 0.36607(18) 0.73708(14) 0.61839(11) 0.0172(4) Uani 1 1 d . .
H21A H 0.3323 0.6655 0.6259 0.021 Uiso 1 1 calc R U
C22 C 0.7782(2) 0.76261(18) 0.46180(15) 0.0391(6) Uani 1 1 d . .
H22A H 0.7049 0.8062 0.4269 0.059 Uiso 1 1 calc R U
H22B H 0.8572 0.7570 0.4250 0.059 Uiso 1 1 calc R U
H22C H 0.7953 0.7976 0.5086 0.059 Uiso 1 1 calc R U
C23 C 0.7286(2) 0.5482(2) 0.42161(14) 0.0390(6) Uani 1 1 d . .
H23A H 0.7064 0.4752 0.4471 0.059 Uiso 1 1 calc R U
H23B H 0.8146 0.5423 0.3923 0.059 Uiso 1 1 calc R U
H23C H 0.6615 0.5874 0.3796 0.059 Uiso 1 1 calc R U
C24 C 0.8662(2) 0.54853(18) 0.58619(14) 0.0319(5) Uani 1 1 d . .
H24A H 0.8662 0.5833 0.6354 0.048 Uiso 1 1 calc R U
H24B H 0.9521 0.5495 0.5565 0.048 Uiso 1 1 calc R U
H24C H 0.8494 0.4731 0.6071 0.048 Uiso 1 1 calc R U
C25 C 0.1125(2) 0.89920(19) 0.62060(15) 0.0396(6) Uani 1 1 d . .
H25A H 0.1536 0.9309 0.6618 0.059 Uiso 1 1 calc R U
H25B H 0.0641 0.8411 0.6524 0.059 Uiso 1 1 calc R U
H25C H 0.0515 0.9557 0.5841 0.059 Uiso 1 1 calc R U
C26 C 0.1645(2) 0.77837(19) 0.47447(15) 0.0396(6) Uani 1 1 d . .
H26A H 0.1045 0.8341 0.4366 0.059 Uiso 1 1 calc R U
H26B H 0.1152 0.7216 0.5074 0.059 Uiso 1 1 calc R U
H26C H 0.2329 0.7461 0.4392 0.059 Uiso 1 1 calc R U
C27 C 0.3258(2) 0.95572(17) 0.48647(15) 0.0373(5) Uani 1 1 d . .
H27A H 0.3889 0.9282 0.4457 0.056 Uiso 1 1 calc R U
H27B H 0.3723 0.9868 0.5256 0.056 Uiso 1 1 calc R U
H27C H 0.2598 1.0120 0.4543 0.056 Uiso 1 1 calc R U

loop_
_atom_site_aniso_label
_atom_site_aniso_U_11
_atom_site_aniso_U_22
_atom_site_aniso_U_33
_atom_site_aniso_U_23
_atom_site_aniso_U_13
_atom_site_aniso_U_12
Al1 0.0117(3) 0.0145(3) 0.0202(3) -0.0065(2) -0.0006(2) -0.0009(2)
Si1 0.0195(3) 0.0202(3) 0.0238(3) -0.0036(2) 0.0023(2) 0.0011(2)
Si2 0.0143(3) 0.0180(2) 0.0209(3) -0.0075(2) 0.00006(19) -0.00164(19)
Si3 0.0223(3) 0.0177(3) 0.0394(3) -0.0084(3) 0.0028(2) -0.0012(2)
Si4 0.0176(3) 0.0252(3) 0.0245(3) -0.0093(2) 0.0006(2) -0.0073(2)
Si5 0.0169(3) 0.0280(3) 0.0200(3) -0.0091(2) -0.0013(2) 0.0008(2)
Si6 0.0182(3) 0.0206(3) 0.0225(3) -0.0055(2) -0.0020(2) -0.0016(2)
C1 0.0201(10) 0.0282(10) 0.0238(10) -0.0076(9) -0.0015(8) -0.0004(8)
C2 0.0184(10) 0.0201(9) 0.0224(9) -0.0020(8) 0.0018(7) -0.0044(7)
C3 0.0169(9) 0.0182(9) 0.0185(9) -0.0053(7) -0.0030(7) -0.0013(7)
C4 0.0348(13) 0.0295(11) 0.0253(11) -0.0041(9) -0.0009(9) 0.0008(9)
C5 0.0254(12) 0.0336(12) 0.0441(13) -0.0101(11) 0.0042(10) -0.0027(9)
C6 0.0360(13) 0.0300(11) 0.0251(11) 0.0001(9) 0.0029(9) 0.0002(9)
C7 0.0193(10) 0.0291(10) 0.0260(10) -0.0103(9) -0.0026(8) -0.0060(8)
C8 0.0217(11) 0.0301(11) 0.0377(12) -0.0150(10) -0.0006(9) 0.0034(8)
C9 0.0259(11) 0.0280(11) 0.0282(11) -0.0053(9) 0.0047(8) -0.0067(9)
C10 0.0258(11) 0.0204(10) 0.0289(11) -0.0030(9) 0.0019(8) -0.0018(8)
C11 0.0203(10) 0.0174(9) 0.0221(9) -0.0059(8) -0.0005(7) -0.0056(7)
C12 0.0205(10) 0.0155(9) 0.0210(9) -0.0051(8) -0.0011(7) -0.0046(7)
C13 0.064(2) 0.0343(13) 0.0453(15) -0.0099(12) 0.0190(13) 0.0035(12)
C14 0.0252(14) 0.0520(15) 0.097(2) -0.0419(16) 0.0012(13) -0.0049(11)
C15 0.0326(13) 0.0229(11) 0.0631(16) -0.0144(11) -0.0004(11) -0.0029(9)
C16 0.0458(16) 0.0444(14) 0.0523(15) -0.0105(12) -0.0004(12) -0.0295(12)
C17 0.0227(12) 0.0608(16) 0.0440(14) -0.0261(13) -0.0039(10) 0.0059(11)
C18 0.0248(12) 0.0476(14) 0.0309(11) -0.0020(11) -0.0070(9) -0.0097(10)
C19 0.0172(9) 0.0213(9) 0.0228(9) -0.0041(8) -0.0020(7) -0.0009(7)
C20 0.0184(9) 0.0217(9) 0.0161(9) -0.0041(8) -0.0007(7) -0.0045(7)
C21 0.0159(9) 0.0161(8) 0.0207(9) -0.0060(7) -0.0004(7) -0.0029(7)
C22 0.0320(13) 0.0422(13) 0.0397(13) -0.0031(11) 0.0108(10) -0.0069(10)
C23 0.0227(12) 0.0635(16) 0.0377(13) -0.0308(12) -0.0064(9) 0.0046(11)
C24 0.0213(11) 0.0451(13) 0.0295(11) -0.0140(10) -0.0055(8) 0.0057(9)
C25 0.0344(14) 0.0384(13) 0.0393(13) -0.0060(11) 0.0032(10) 0.0128(10)
C26 0.0407(14) 0.0376(13) 0.0430(14) -0.0110(11) -0.0201(11) -0.0046(11)
C27 0.0357(13) 0.0280(11) 0.0433(13) 0.0037(10) -0.0060(11) -0.0053(10)

loop_
_atom_type_symbol
_atom_type_description
_atom_type_scat_dispersion_real
_atom_type_scat_dispersion_imag
_atom_type_scat_source
C C 0.0033 0.0016 'International Tables Vol C Tables 4.2.6.8 and 6.1.1.4'
H H 0.0000 0.0000 'International Tables Vol C Tables 4.2.6.8 and 6.1.1.4'
Al Al 0.0645 0.0514 'International Tables Vol C Tables 4.2.6.8 and 6.1.1.4'
Si Si 0.0817 0.0704 'International Tables Vol C Tables 4.2.6.8 and 6.1.1.4'

loop_
_geom_angle_atom_site_label_1
_geom_angle_atom_site_label_2
_geom_angle_atom_site_label_3
_geom_angle
C21 Al1 C3 118.58(8)
C21 Al1 C12 120.01(8)
C3 Al1 C12 121.26(8)
C1 Si1 C4 111.62(9)
C1 Si1 C6 110.34(9)
C4 Si1 C6 107.96(10)
C1 Si1 C5 107.89(10)
C4 Si1 C5 110.08(10)
C6 Si1 C5 108.93(10)
C9 Si2 C7 107.82(9)
C9 Si2 C8 110.09(10)
C7 Si2 C8 109.99(9)
C9 Si2 C3 108.74(9)
C7 Si2 C3 110.75(9)
C8 Si2 C3 109.42(9)
C10 Si3 C13 110.77(10)
C10 Si3 C14 108.24(11)
C13 Si3 C14 109.35(14)
C10 Si3 C15 109.70(10)
C13 Si3 C15 109.71(12)
C14 Si3 C15 109.03(11)
C18 Si4 C16 108.47(11)
C18 Si4 C17 109.29(11)
C16 Si4 C17 109.91(12)
C18 Si4 C12 111.17(9)
C16 Si4 C12 108.74(10)
C17 Si4 C12 109.25(9)
C19 Si5 C22 110.14(10)
C19 Si5 C24 111.50(9)
C22 Si5 C24 108.67(11)
C19 Si5 C23 108.52(10)
C22 Si5 C23 109.93(11)
C24 Si5 C23 108.06(10)
C27 Si6 C26 108.51(11)
C27 Si6 C25 108.34(11)
C26 Si6 C25 109.38(12)
C27 Si6 C21 110.09(9)
C26 Si6 C21 109.41(9)
C25 Si6 C21 111.05(9)
C2 C1 Si1 125.99(16)
C1 C2 C3 127.78(18)
C2 C3 Si2 111.43(12)
C2 C3 Al1 103.40(12)
Si2 C3 Al1 118.28(9)
C11 C10 Si3 127.33(16)
C10 C11 C12 127.40(18)
C11 C12 Si4 112.87(12)
C11 C12 Al1 106.68(12)
Si4 C12 Al1 116.25(9)
C20 C19 Si5 125.90(15)
C19 C20 C21 127.83(17)
C20 C21 Si6 113.64(12)
C20 C21 Al1 105.52(12)
Si6 C21 Al1 117.06(9)

loop_
_geom_bond_atom_site_label_1
_geom_bond_atom_site_label_2
_geom_bond_distance
Al1 C21 1.9618(18)
Al1 C3 1.9637(18)
Al1 C12 1.9652(18)
Si1 C1 1.857(2)
Si1 C4 1.862(2)
Si1 C6 1.867(2)
Si1 C5 1.868(2)
Si2 C9 1.864(2)
Si2 C7 1.8695(19)
Si2 C8 1.873(2)
Si2 C3 1.8756(19)
Si3 C10 1.851(2)
Si3 C13 1.858(3)
Si3 C14 1.862(3)
Si3 C15 1.866(2)
Si4 C18 1.861(2)
Si4 C16 1.861(2)
Si4 C17 1.864(2)
Si4 C12 1.8733(19)
Si5 C19 1.854(2)
Si5 C22 1.860(2)
Si5 C24 1.865(2)
Si5 C23 1.869(2)
Si6 C27 1.863(2)
Si6 C26 1.864(2)
Si6 C25 1.868(2)
Si6 C21 1.8782(18)
C1 C2 1.330(3)
C2 C3 1.512(3)
C10 C11 1.337(3)
C11 C12 1.495(3)
C19 C20 1.335(3)
C20 C21 1.501(3)
